data_7717255
loop_
_publ_author_name
'Jin, Wan-Ting'
'Xie, Zhen-Lang'
'Su, Xing'
'Gao, Chuan-Hua'
'Hu, Jing'
'Zhou, Zhao-Hui'

_publ_section_title
;
 Iso- and hetero-polyoxovanadium glycolates
 [VIV6O<sub>6</sub>(glyc)<sub>6</sub>M<sup>III</sup>(OH)<sub>6</sub>]<sup>3-</sup>
 (M = V, Cr, Fe, and Al) encapsulating metal hydroxides.
;
_journal_issue 46
_journal_name_full 'Dalton transactions (Cambridge, England : 2003)'
_journal_page_first 18711
_journal_page_last 18719
_journal_paper_doi 10.1039/d4dt02370f
_journal_volume 53
_journal_year 2024
_chemical_formula_moiety 'C12 H18 Cr O30 V6, 2(O4 S), 2(H4 N), 6(H2 O), 0.833(N6)'
_chemical_formula_sum 'C12 H38 Cr N7 O44 S2 V6'
_chemical_formula_weight 1406.25
_space_group_crystal_system trigonal
_space_group_IT_number 148
_space_group_name_Hall '-R 3'
_space_group_name_H-M_alt 'R -3 :H'
_atom_sites_solution_hydrogens mixed
_atom_sites_solution_primary dual
_audit_creation_date 2024-08-15
_audit_creation_method
;
Olex2 1.5
(compiled 2024.02.16 svn.r378c4104 for OlexSys, GUI svn.r6928)
;
_audit_update_record
;
2024-08-15 deposited with the CCDC.	2024-10-16 downloaded from the CCDC.
;
_cell_angle_alpha 90
_cell_angle_beta 90
_cell_angle_gamma 120
_cell_formula_units_Z 3
_cell_length_a 11.4407(4)
_cell_length_b 11.4407(4)
_cell_length_c 31.3283(14)
_cell_measurement_reflns_used 1881
_cell_measurement_temperature 223
_cell_measurement_theta_max 62.3530
_cell_measurement_theta_min 4.2370
_cell_volume 3551.2(2)
_computing_cell_refinement 'CrysAlisPro 1.171.38.43 (Rigaku OD, 2015)'
_computing_data_collection 'CrysAlisPro 1.171.38.43 (Rigaku OD, 2015)'
_computing_data_reduction 'CrysAlisPro 1.171.38.43 (Rigaku OD, 2015)'
_computing_molecular_graphics 'Olex2 1.5 (Dolomanov et al., 2009)'
_computing_publication_material 'Olex2 1.5 (Dolomanov et al., 2009)'
_computing_structure_refinement 'SHELXL 2018/3 (Sheldrick, 2015)'
_computing_structure_solution 'SHELXT 2018/2 (Sheldrick, 2018)'
_diffrn_ambient_temperature 223.0
_diffrn_detector 'CCD plate'
_diffrn_detector_area_resol_mean 16.1903
_diffrn_detector_type Sapphire3
_diffrn_measured_fraction_theta_full 0.976
_diffrn_measured_fraction_theta_max 0.975
_diffrn_measurement_details
;
List of Runs (angles in degrees, time in seconds):

  # Type    Start    End  Width  t~exp~   \w     \q     \k     \f   Frames
#--------------------------------------------------------------------------
  1  \w    -17.00  24.00   1.00    4.00    --    0.00 -99.00 -60.00   41
  2  \w     -1.00  24.00   1.00    6.00    --   48.75-126.00  60.00   25
  3  \w     35.00  96.00   1.00    6.00    --   48.75-126.00  60.00   61
  4  \w     52.00 134.00   1.00   10.00    --   97.50 -77.00  90.00   82
  5  \w     83.00 167.00   1.00   10.00    --   97.50  64.00   0.00   84
  6  \w     75.00 113.00   1.00    6.00    --   48.75 126.00  30.00   38
  7  \w     36.00  61.00   1.00    4.00    --    0.00 178.00  60.00   25
  8  \w     37.00  81.00   1.00    4.00    --    0.00 178.00-150.00   44
  9  \w    -44.00 -18.00   1.00   10.00    --  -92.00  12.00  30.00   26
 10  \w    -78.00  23.00   1.00    6.00    --  -48.75  57.00   0.00  101
 11  \w    -25.00  38.00   1.00    6.00    --   48.75 -99.00  90.00   63
 12  \w     19.00  65.00   1.00   10.00    --   97.50-112.00 120.00   46
 13  \w     23.00 126.00   1.00   10.00    --   97.50 -50.00 -60.00  103
 14  \w     25.00  71.00   1.00   10.00    --   97.50-112.00 -60.00   46
 15  \w    -94.00 -68.00   1.00   10.00    --  -92.00  64.00-120.00   26
 16  \w   -102.00 -68.00   1.00   10.00    --  -92.00 112.00-150.00   34
 17  \w   -106.00 -50.00   1.00   10.00    --  -92.00  12.00  30.00   56
 18  \w   -163.00-134.00   1.00   10.00    --  -92.00-161.00 -22.00   29
;
_diffrn_measurement_device 'four-circle diffractometer'
_diffrn_measurement_device_type 'Xcalibur, Sapphire3, Gemini ultra'
_diffrn_measurement_method '\w scans'
_diffrn_orient_matrix_type 'CrysAlisPro convention (1999,Acta A55,543-557)'
_diffrn_orient_matrix_UB_11 0.0030568667
_diffrn_orient_matrix_UB_12 0.1335763333
_diffrn_orient_matrix_UB_13 0.0096177333
_diffrn_orient_matrix_UB_21 0.1171978000
_diffrn_orient_matrix_UB_22 0.0393516000
_diffrn_orient_matrix_UB_23 0.0315487000
_diffrn_orient_matrix_UB_31 0.1020138000
_diffrn_orient_matrix_UB_32 0.0692205000
_diffrn_orient_matrix_UB_33 -0.0364946000
_diffrn_radiation_monochromator mirror
_diffrn_radiation_probe x-ray
_diffrn_radiation_type 'Cu K\a'
_diffrn_radiation_wavelength 1.54184
_diffrn_reflns_av_R_equivalents 0.0358
_diffrn_reflns_av_unetI/netI 0.0345
_diffrn_reflns_Laue_measured_fraction_full 0.976
_diffrn_reflns_Laue_measured_fraction_max 0.975
_diffrn_reflns_limit_h_max 12
_diffrn_reflns_limit_h_min -11
_diffrn_reflns_limit_k_max 12
_diffrn_reflns_limit_k_min -12
_diffrn_reflns_limit_l_max 21
_diffrn_reflns_limit_l_min -35
_diffrn_reflns_number 3723
_diffrn_reflns_point_group_measured_fraction_full 0.976
_diffrn_reflns_point_group_measured_fraction_max 0.975
_diffrn_reflns_theta_full 62.317
_diffrn_reflns_theta_max 62.317
_diffrn_reflns_theta_min 4.234
_diffrn_source 'fine-focus sealed X-ray tube'
_diffrn_source_type 'Enhance Ultra (Cu) X-ray Source'
_exptl_absorpt_coefficient_mu 13.342
_exptl_absorpt_correction_T_max 1.00000
_exptl_absorpt_correction_T_min 0.66579
_exptl_absorpt_correction_type multi-scan
_exptl_absorpt_process_details
;
CrysAlisPro 1.171.38.43 (Rigaku Oxford Diffraction, 2015)
Empirical absorption correction using spherical harmonics,
 implemented in SCALE3 ABSPACK scaling algorithm.
;
_exptl_crystal_colour 'light blue'
_exptl_crystal_colour_modifier light
_exptl_crystal_colour_primary blue
_exptl_crystal_density_diffrn 1.973
_exptl_crystal_description cube
_exptl_crystal_F_000 2115
_exptl_crystal_size_max 0.2
_exptl_crystal_size_mid 0.2
_exptl_crystal_size_min 0.2
_refine_diff_density_max 0.953
_refine_diff_density_min -0.699
_refine_diff_density_rms 0.108
_refine_ls_extinction_method none
_refine_ls_goodness_of_fit_ref 1.082
_refine_ls_hydrogen_treatment mixed
_refine_ls_matrix_type full
_refine_ls_number_parameters 119
_refine_ls_number_reflns 1231
_refine_ls_number_restraints 10
_refine_ls_restrained_S_all 1.078
_refine_ls_R_factor_all 0.0445
_refine_ls_R_factor_gt 0.0430
_refine_ls_shift/su_max 0.000
_refine_ls_shift/su_mean 0.000
_refine_ls_structure_factor_coef Fsqd
_refine_ls_weighting_details 'w=1/[\s^2^(Fo^2^)+(0.0720P)^2^+22.8306P] where P=(Fo^2^+2Fc^2^)/3'
_refine_ls_weighting_scheme calc
_refine_ls_wR_factor_gt 0.1224
_refine_ls_wR_factor_ref 0.1244
_reflns_Friedel_coverage 0.000
_reflns_number_gt 1173
_reflns_number_total 1231
_reflns_threshold_expression 'I > 2\s(I)'
_cod_data_source_file d4dt02370f2.cif
_cod_data_source_block crv6
_cod_depositor_comments 'Adding full bibliography for 7717254--7717257.cif.'
_cod_original_cell_volume 3551.2(3)
_cod_original_sg_symbol_H-M 'R -3'
_cod_database_code 7717255
_shelx_shelxl_version_number 2018/3
_shelx_space_group_comment
;
The symmetry employed for this shelxl refinement is uniquely defined
by the following loop, which should always be used as a source of
symmetry information in preference to the above space-group names.
They are only intended as comments.
;
_shelx_estimated_absorpt_t_max 0.176
_shelx_estimated_absorpt_t_min 0.176
_reflns_odcompleteness_completeness 99.09
_reflns_odcompleteness_iscentric 1
_reflns_odcompleteness_theta 61.08
_olex2_refinement_description
;
1. Fixed Uiso
 At 1.2 times of:
  All C(H,H) groups, All N(H,H,H,H) groups, All O(H) groups
2. Restrained distances
 O1W-H1WB = O1W-H1WA
 0.85 with sigma of 0.02
 H1WB-H1WA
 1.39 with sigma of 0.02
 N1-H1C
 0.85 with sigma of 0.02
 N1-H1D
 0.85 with sigma of 0.02
 H1C-H1D
 1.39 with sigma of 0.02
 H1D_$1-H1D
 1.39 with sigma of 0.02
 H1D-H1D_$2
 1.39 with sigma of 0.02
 H1D_$1-H1D_$2
 1.39 with sigma of 0.02
 O5-H5
 0.85 with sigma of 0.02
3. Others
 Fixed Sof: N2(0.833333)
4.a Secondary CH2 refined with riding coordinates:
 C1(H1A,H1B)
;
_olex2_submission_special_instructions 'No special instructions were received'
_oxdiff_exptl_absorpt_empirical_details
;
Empirical correction (ABSPACK) includes:
- Absorption correction using spherical harmonics
- Frame scaling
;
_oxdiff_exptl_absorpt_empirical_full_max 1.370
_oxdiff_exptl_absorpt_empirical_full_min 0.785

loop_
_space_group_symop_operation_xyz
'x, y, z'
'-y, x-y, z'
'-x+y, -x, z'
'x+2/3, y+1/3, z+1/3'
'-y+2/3, x-y+1/3, z+1/3'
'-x+y+2/3, -x+1/3, z+1/3'
'x+1/3, y+2/3, z+2/3'
'-y+1/3, x-y+2/3, z+2/3'
'-x+y+1/3, -x+2/3, z+2/3'
'-x, -y, -z'
'y, -x+y, -z'
'x-y, x, -z'
'-x+2/3, -y+1/3, -z+1/3'
'y+2/3, -x+y+1/3, -z+1/3'
'x-y+2/3, x+1/3, -z+1/3'
'-x+1/3, -y+2/3, -z+2/3'
'y+1/3, -x+y+2/3, -z+2/3'
'x-y+1/3, x+2/3, -z+2/3'

loop_
_atom_site_label
_atom_site_type_symbol
_atom_site_fract_x
_atom_site_fract_y
_atom_site_fract_z
_atom_site_U_iso_or_equiv
_atom_site_adp_type
_atom_site_occupancy
_atom_site_site_symmetry_order
_atom_site_calc_flag
_atom_site_refinement_flags_posn
_atom_site_refinement_flags_adp
_atom_site_refinement_flags_occupancy
_atom_site_disorder_assembly
_atom_site_disorder_group
Cr1 Cr 0.666667 0.333333 0.333333 0.0089(4) Uani 1 6 d S T P . .
V1 V 0.64160(7) 0.60366(6) 0.32388(2) 0.0166(3) Uani 1 1 d . . . . .
S1 S 0.666667 0.333333 0.46744(5) 0.0176(4) Uani 1 3 d S T P . .
O5 O 0.7288(3) 0.5017(3) 0.30091(8) 0.0146(6) Uani 1 1 d D . . . .
O1 O 0.8000(3) 0.6782(3) 0.36089(9) 0.0210(6) Uani 1 1 d . . . . .
O2 O 0.5674(3) 0.6483(3) 0.37465(10) 0.0255(7) Uani 1 1 d . . . . .
O6 O 0.5961(3) 0.4027(3) 0.45157(10) 0.0310(8) Uani 1 1 d . . . . .
O4 O 0.6705(3) 0.7126(3) 0.28764(11) 0.0320(8) Uani 1 1 d . . . . .
O7 O 0.666667 0.333333 0.51413(16) 0.0357(14) Uani 1 3 d S T P . .
O3 O 0.6044(4) 0.7052(4) 0.44336(11) 0.0445(9) Uani 1 1 d . . . . .
N1 N 0.333333 0.666667 0.3931(2) 0.0291(15) Uani 1 3 d DS T P . .
C2 C 0.6430(5) 0.6903(4) 0.40818(15) 0.0275(10) Uani 1 1 d . . . . .
C1 C 0.7851(5) 0.7186(5) 0.40209(15) 0.0320(11) Uani 1 1 d . . . . .
H1A H 0.848414 0.815248 0.405808 0.038 Uiso 1 1 calc R U . . .
H1B H 0.805940 0.669376 0.423572 0.038 Uiso 1 1 calc R U . . .
O1W O 0.3451(6) 0.4033(7) 0.4720(2) 0.094(2) Uani 1 1 d D . . . .
H5 H 0.736(9) 0.489(8) 0.2749(9) 0.113 Uiso 1 1 d D U . . .
N2 N -0.036(3) 0.095(3) 0.5026(7) 0.185(7) Uiso 0.8333 1 d . . P . .
H1WA H 0.294(12) 0.390(15) 0.450(3) 0.222 Uiso 1 1 d D U . . .
H1WB H 0.388(12) 0.361(12) 0.467(4) 0.222 Uiso 1 1 d D U . . .
H1C H 0.333333 0.666667 0.4200(7) 0.222 Uiso 1 3 d DS U P . .
H1D H 0.257(7) 0.605(13) 0.3833(9) 0.222 Uiso 1 1 d D U . . .

loop_
_atom_site_aniso_label
_atom_site_aniso_U_11
_atom_site_aniso_U_22
_atom_site_aniso_U_33
_atom_site_aniso_U_23
_atom_site_aniso_U_13
_atom_site_aniso_U_12
Cr1 0.0078(5) 0.0078(5) 0.0111(7) 0.000 0.000 0.0039(2)
V1 0.0194(4) 0.0131(4) 0.0199(5) -0.0015(3) -0.0014(3) 0.0101(3)
S1 0.0205(6) 0.0205(6) 0.0117(8) 0.000 0.000 0.0103(3)
O5 0.0174(13) 0.0114(12) 0.0149(13) 0.0008(10) 0.0012(10) 0.0072(11)
O1 0.0227(14) 0.0193(14) 0.0212(14) -0.0078(11) -0.0014(12) 0.0107(12)
O2 0.0266(16) 0.0221(15) 0.0328(17) -0.0074(13) 0.0004(14) 0.0160(13)
O6 0.0387(18) 0.0424(19) 0.0250(16) 0.0011(14) -0.0006(14) 0.0301(17)
O4 0.0432(19) 0.0216(16) 0.0343(18) 0.0046(13) -0.0016(15) 0.0186(14)
O7 0.049(2) 0.049(2) 0.009(2) 0.000 0.000 0.0246(11)
O3 0.058(2) 0.060(2) 0.030(2) -0.0084(17) 0.0075(17) 0.041(2)
N1 0.030(2) 0.030(2) 0.028(4) 0.000 0.000 0.0149(11)
C2 0.035(2) 0.023(2) 0.029(3) -0.0032(18) 0.005(2) 0.018(2)
C1 0.028(2) 0.036(3) 0.027(2) -0.015(2) -0.002(2) 0.013(2)
O1W 0.089(4) 0.131(5) 0.097(4) -0.057(4) -0.038(3) 0.081(4)

loop_
_atom_type_symbol
_atom_type_description
_atom_type_scat_dispersion_real
_atom_type_scat_dispersion_imag
_atom_type_scat_source
C C 0.0181 0.0091 'International Tables Vol C Tables 4.2.6.8 and 6.1.1.4'
H H 0.0000 0.0000 'International Tables Vol C Tables 4.2.6.8 and 6.1.1.4'
Cr Cr -0.1635 2.4439 'International Tables Vol C Tables 4.2.6.8 and 6.1.1.4'
N N 0.0311 0.0180 'International Tables Vol C Tables 4.2.6.8 and 6.1.1.4'
O O 0.0492 0.0322 'International Tables Vol C Tables 4.2.6.8 and 6.1.1.4'
S S 0.3331 0.5567 'International Tables Vol C Tables 4.2.6.8 and 6.1.1.4'
V V 0.0687 2.1097 'International Tables Vol C Tables 4.2.6.8 and 6.1.1.4'

loop_
_geom_angle_atom_site_label_1
_geom_angle_atom_site_label_2
_geom_angle_atom_site_label_3
_geom_angle
_geom_angle_site_symmetry_1
_geom_angle_site_symmetry_3
_geom_angle_publ_flag
O5 Cr1 O5 95.80(10) 3_665 2_655 ?
O5 Cr1 O5 84.20(10) . 17 ?
O5 Cr1 O5 95.80(10) 16_655 18_545 ?
O5 Cr1 O5 95.80(10) 3_665 . ?
O5 Cr1 O5 84.20(10) 2_655 18_545 ?
O5 Cr1 O5 95.80(10) 2_655 . ?
O5 Cr1 O5 180.0 2_655 17 ?
O5 Cr1 O5 84.20(10) 3_665 16_655 ?
O5 Cr1 O5 95.80(10) 16_655 17 ?
O5 Cr1 O5 84.20(10) 2_655 16_655 ?
O5 Cr1 O5 84.20(10) . 18_545 ?
O5 Cr1 O5 180.0 . 16_655 ?
O5 Cr1 O5 95.80(10) 17 18_545 ?
O5 Cr1 O5 84.20(10) 3_665 17 ?
O5 Cr1 O5 180.0 3_665 18_545 ?
O5 V1 O5 71.67(13) . 18_545 ?
O1 V1 O5 69.71(10) 18_545 18_545 ?
O1 V1 O5 81.04(11) . . ?
O1 V1 O5 85.67(10) . 18_545 ?
O1 V1 O5 95.07(12) 18_545 . ?
O1 V1 O1 154.93(12) . 18_545 ?
O1 V1 O2 80.47(12) . . ?
O2 V1 O5 146.73(12) . . ?
O2 V1 O5 79.55(10) . 18_545 ?
O2 V1 O1 90.19(12) . 18_545 ?
O4 V1 O5 165.46(14) . 18_545 ?
O4 V1 O5 103.28(14) . . ?
O4 V1 O1 97.70(15) . 18_545 ?
O4 V1 O1 107.31(15) . . ?
O4 V1 O2 108.53(15) . . ?
O6 S1 O6 109.22(13) 2_655 . ?
O6 S1 O6 109.22(13) 3_665 . ?
O6 S1 O6 109.22(13) 2_655 3_665 ?
O7 S1 O6 109.72(13) . 2_655 ?
O7 S1 O6 109.72(13) . . ?
O7 S1 O6 109.72(13) . 3_665 ?
Cr1 O5 V1 109.99(12) . . ?
Cr1 O5 V1 94.14(10) . 17 ?
Cr1 O5 H5 110(6) . . ?
V1 O5 V1 94.67(10) . 17 ?
V1 O5 H5 125(6) . . ?
V1 O5 H5 118(6) 17 . ?
V1 O1 V1 113.36(13) . 17 ?
C1 O1 V1 126.4(3) . 17 ?
C1 O1 V1 116.7(3) . . ?
C2 O2 V1 117.1(3) . . ?
H1C N1 H1D 111.0(19) . . ?
H1C N1 H1D 111.0(19) . 2_665 ?
H1C N1 H1D 111.0(19) . 3_565 ?
H1D N1 H1D 108(2) . 3_565 ?
H1D N1 H1D 108(2) . 2_665 ?
H1D N1 H1D 108(2) 2_665 3_565 ?
O2 C2 C1 115.3(4) . . ?
O3 C2 O2 124.1(4) . . ?
O3 C2 C1 120.6(4) . . ?
O1 C1 C2 109.9(4) . . ?
O1 C1 H1A 109.7 . . ?
O1 C1 H1B 109.7 . . ?
C2 C1 H1A 109.7 . . ?
C2 C1 H1B 109.7 . . ?
H1A C1 H1B 108.2 . . ?
H1WA O1W H1WB 107(3) . . ?
N2 N2 N2 118.6(7) 11_556 12_556 ?

loop_
_geom_bond_atom_site_label_1
_geom_bond_atom_site_label_2
_geom_bond_distance
_geom_bond_site_symmetry_2
_geom_bond_publ_flag
Cr1 O5 1.970(3) 3_665 ?
Cr1 O5 1.970(3) 17 ?
Cr1 O5 1.970(3) 16_655 ?
Cr1 O5 1.970(3) 2_655 ?
Cr1 O5 1.970(3) . ?
Cr1 O5 1.970(3) 18_545 ?
V1 O5 2.009(3) . ?
V1 O5 2.458(3) 18_545 ?
V1 O1 1.952(3) . ?
V1 O1 1.996(3) 18_545 ?
V1 O2 1.986(3) . ?
V1 O4 1.593(3) . ?
S1 O6 1.473(3) 2_655 ?
S1 O6 1.473(3) 3_665 ?
S1 O6 1.473(3) . ?
S1 O7 1.463(5) . ?
O5 H5 0.84(2) . ?
O1 C1 1.410(5) . ?
O2 C2 1.291(6) . ?
O3 C2 1.231(6) . ?
N1 H1C 0.84(2) . ?
N1 H1D 0.857(11) . ?
N1 H1D 0.857(11) 3_565 ?
N1 H1D 0.857(11) 2_665 ?
C2 C1 1.503(6) . ?
C1 H1A 0.9800 . ?
C1 H1B 0.9800 . ?
O1W H1WA 0.86(2) . ?
O1W H1WB 0.86(2) . ?
N2 N2 1.345(13) 12_556 ?
N2 N2 1.345(13) 11_556 ?

loop_
_geom_torsion_atom_site_label_1
_geom_torsion_atom_site_label_2
_geom_torsion_atom_site_label_3
_geom_torsion_atom_site_label_4
_geom_torsion
_geom_torsion_site_symmetry_1
_geom_torsion_site_symmetry_2
_geom_torsion_site_symmetry_3
_geom_torsion_site_symmetry_4
_geom_torsion_publ_flag
V1 O1 C1 C2 -156.0(3) 17 . . . ?
V1 O1 C1 C2 1.3(5) . . . . ?
V1 O2 C2 O3 -170.4(4) . . . . ?
V1 O2 C2 C1 8.4(5) . . . . ?
O2 C2 C1 O1 -6.2(6) . . . . ?
O3 C2 C1 O1 172.6(4) . . . . ?
